data_1563534
loop_
_publ_author_name
'Ai, Yong'
'Sun, Rong'
'Zeng, Yu-Ling'
'Liu, Jun-Chao'
'Tang, Yuan-Yuan'
'Wang, Bing-Wu'
'Wang, Zheming'
'Gao, Song'
'Xiong, Ren-Gen'

_publ_section_title
;
 Coexistence of Magnetic and Electric Orderings in a Divalent Cr2+-Based
 Multiaxial Molecular Ferroelectric
;
_journal_name_full 'Chemical Science'
_journal_paper_doi 10.1039/D1SC01871J
_journal_year 2021
_chemical_formula_moiety 'C4 H11 Cl4 Cr N'
_chemical_formula_sum 'C4 H11 Cl4 Cr N'
_chemical_formula_weight 266.96
_space_group_crystal_system hexagonal
_space_group_IT_number 176
_space_group_name_Hall '-P 6c'
_space_group_name_H-M_alt 'P 63/m'
_atom_sites_solution_hydrogens geom
_audit_creation_method SHELXL-2014/7
_audit_update_record
;
2021-01-09 deposited with the CCDC.	2021-06-15 downloaded from the CCDC.
;
_cell_angle_alpha 90
_cell_angle_beta 90
_cell_angle_gamma 120
_cell_formula_units_Z 2
_cell_length_a 9.4058(10)
_cell_length_b 9.4058(10)
_cell_length_c 6.6531(8)
_cell_measurement_reflns_used 481
_cell_measurement_temperature 415(2)
_cell_measurement_theta_max 25.7960
_cell_measurement_theta_min 3.9380
_cell_volume 509.74(10)
_computing_cell_refinement 'CrysAlisPro 1.171.39.46 (Rigaku OD, 2018)'
_computing_data_collection 'CrysAlisPro 1.171.39.46 (Rigaku OD, 2018)'
_computing_data_reduction 'CrysAlisPro 1.171.39.46 (Rigaku OD, 2018)'
_computing_molecular_graphics 'DIAMOND (Brandenburg & Putz, 2005)'
_computing_publication_material 'SHELXL-2014/7 (Sheldrick, 2014)'
_computing_structure_refinement 'SHELXL-2014/7 (Sheldrick, 2014)'
_computing_structure_solution 'SHELXL-2014/7 (Sheldrick, 2014)'
_diffrn_ambient_temperature 415(2)
_diffrn_measured_fraction_theta_full 0.979
_diffrn_measured_fraction_theta_max 0.979
_diffrn_measurement_device_type 'XtaLAB Synergy R, DW system, HyPix'
_diffrn_measurement_method 'four-circle diffractometer'
_diffrn_radiation_type MoK\a
_diffrn_radiation_wavelength 0.71073
_diffrn_reflns_av_R_equivalents 0.0805
_diffrn_reflns_av_unetI/netI 0.0413
_diffrn_reflns_Laue_measured_fraction_full 0.979
_diffrn_reflns_Laue_measured_fraction_max 0.979
_diffrn_reflns_limit_h_max 11
_diffrn_reflns_limit_h_min -11
_diffrn_reflns_limit_k_max 10
_diffrn_reflns_limit_k_min -11
_diffrn_reflns_limit_l_max 7
_diffrn_reflns_limit_l_min -7
_diffrn_reflns_number 1534
_diffrn_reflns_point_group_measured_fraction_full 0.979
_diffrn_reflns_point_group_measured_fraction_max 0.979
_diffrn_reflns_theta_full 24.880
_diffrn_reflns_theta_max 24.880
_diffrn_reflns_theta_min 2.500
_diffrn_source 'Rotating-anode X-ray tube'
_exptl_absorpt_coefficient_mu 2.105
_exptl_absorpt_correction_T_max 0.699
_exptl_absorpt_correction_T_min 0.691
_exptl_absorpt_correction_type multi-scan
_exptl_absorpt_process_details 'CrysAlisPro 1.171.39.46 (Rigaku OD, 2018)'
_exptl_crystal_colour Colourless
_exptl_crystal_density_diffrn 1.739
_exptl_crystal_description Prism
_exptl_crystal_F_000 268
_exptl_crystal_size_max 0.180
_exptl_crystal_size_mid 0.180
_exptl_crystal_size_min 0.170
_refine_diff_density_max 0.321
_refine_diff_density_min -0.297
_refine_diff_density_rms 0.093
_refine_ls_extinction_method none
_refine_ls_goodness_of_fit_ref 1.006
_refine_ls_hydrogen_treatment constr
_refine_ls_matrix_type full
_refine_ls_number_parameters 30
_refine_ls_number_reflns 323
_refine_ls_number_restraints 12
_refine_ls_restrained_S_all 1.000
_refine_ls_R_factor_all 0.1901
_refine_ls_R_factor_gt 0.1247
_refine_ls_shift/su_max 0.000
_refine_ls_shift/su_mean 0.000
_refine_ls_structure_factor_coef Fsqd
_refine_ls_weighting_details 'w=1/[\s^2^(Fo^2^)+(0.1432P)^2^+3.8377P] where P=(Fo^2^+2Fc^2^)/3'
_refine_ls_weighting_scheme calc
_refine_ls_wR_factor_gt 0.3090
_refine_ls_wR_factor_ref 0.3474
_reflns_Friedel_coverage 0.000
_reflns_number_gt 191
_reflns_number_total 323
_reflns_threshold_expression 'I > 2\s(I)'
_cod_data_source_file d1sc01871j2.cif
_cod_data_source_block P63m
_cod_original_cell_volume 509.74(12)
_cod_database_code 1563534
_shelx_shelxl_version_number 2014/7
_shelx_space_group_comment
;
The symmetry employed for this shelxl refinement is uniquely defined
by the following loop, which should always be used as a source of
symmetry information in preference to the above space-group names.
They are only intended as comments.
;
_shelx_estimated_absorpt_t_min 0.703
_shelx_estimated_absorpt_t_max 0.716

loop_
_space_group_symop_operation_xyz
'x, y, z'
'-y, x-y, z'
'-x+y, -x, z'
'-x, -y, z+1/2'
'y, -x+y, z+1/2'
'x-y, x, z+1/2'
'-x, -y, -z'
'y, -x+y, -z'
'x-y, x, -z'
'x, y, -z-1/2'
'-y, x-y, -z-1/2'
'-x+y, -x, -z-1/2'

loop_
_atom_site_label
_atom_site_type_symbol
_atom_site_fract_x
_atom_site_fract_y
_atom_site_fract_z
_atom_site_U_iso_or_equiv
_atom_site_adp_type
_atom_site_occupancy
_atom_site_site_symmetry_order
_atom_site_calc_flag
_atom_site_refinement_flags_posn
_atom_site_refinement_flags_adp
_atom_site_refinement_flags_occupancy
_atom_site_disorder_assembly
_atom_site_disorder_group
Cr1 Cr 0.0000 0.0000 0.0000 0.093(2) Uani 1 6 d S T P . .
Cl1 Cl -0.1191(9) 0.1185(9) 0.2500 0.148(3) Uani 1 2 d S T P . .
N1 N -0.366(7) 0.308(8) -0.290(5) 0.079(19) Uiso 0.1667 1 d D . P A -1
Cl2 Cl -0.283(16) 0.456(10) 0.070(7) 0.49(7) Uiso 0.1667 1 d D . P A -1
C1 C -0.424(12) 0.287(12) -0.075(8) 0.20(2) Uiso 0.1667 1 d D . P A -1
H1A H -0.4347 0.1866 -0.0208 0.237 Uiso 0.1667 1 calc R U P A -1
H1B H -0.5306 0.2792 -0.0704 0.237 Uiso 0.1667 1 calc R U P A -1
C2 C -0.422(11) 0.142(9) -0.381(12) 0.20(2) Uiso 0.1667 1 d D . P A -1
H2A H -0.3764 0.0870 -0.3062 0.296 Uiso 0.1667 1 calc R U P A -1
H2B H -0.5393 0.0788 -0.3771 0.296 Uiso 0.1667 1 calc R U P A -1
H2C H -0.3850 0.1555 -0.5179 0.296 Uiso 0.1667 1 calc R U P A -1
C3 C -0.181(7) 0.408(8) -0.294(14) 0.20(2) Uiso 0.1667 1 d D . P A -1
H3A H -0.1458 0.5137 -0.2361 0.296 Uiso 0.1667 1 calc R U P A -1
H3B H -0.1365 0.3523 -0.2191 0.296 Uiso 0.1667 1 calc R U P A -1
H3C H -0.1440 0.4211 -0.4311 0.296 Uiso 0.1667 1 calc R U P A -1
C4 C -0.436(12) 0.395(11) -0.406(18) 0.20(2) Uiso 0.1667 1 d D . P A -1
H4A H -0.4001 0.5013 -0.3475 0.296 Uiso 0.1667 1 calc R U P A -1
H4B H -0.3995 0.4088 -0.5432 0.296 Uiso 0.1667 1 calc R U P A -1
H4C H -0.5538 0.3320 -0.4024 0.296 Uiso 0.1667 1 calc R U P A -1

loop_
_atom_site_aniso_label
_atom_site_aniso_U_11
_atom_site_aniso_U_22
_atom_site_aniso_U_33
_atom_site_aniso_U_23
_atom_site_aniso_U_13
_atom_site_aniso_U_12
Cr1 0.108(3) 0.108(3) 0.063(3) 0.000 0.000 0.0542(14)
Cl1 0.151(6) 0.152(6) 0.148(6) 0.000 0.000 0.080(5)

loop_
_atom_type_symbol
_atom_type_description
_atom_type_scat_dispersion_real
_atom_type_scat_dispersion_imag
_atom_type_scat_source
C C 0.0033 0.0016 'International Tables Vol C Tables 4.2.6.8 and 6.1.1.4'
H H 0.0000 0.0000 'International Tables Vol C Tables 4.2.6.8 and 6.1.1.4'
N N 0.0061 0.0033 'International Tables Vol C Tables 4.2.6.8 and 6.1.1.4'
Cl Cl 0.1484 0.1585 'International Tables Vol C Tables 4.2.6.8 and 6.1.1.4'
Cr Cr 0.3209 0.6236 'International Tables Vol C Tables 4.2.6.8 and 6.1.1.4'

loop_
_geom_angle_atom_site_label_1
_geom_angle_atom_site_label_2
_geom_angle_atom_site_label_3
_geom_angle
_geom_angle_site_symmetry_1
_geom_angle_site_symmetry_3
_geom_angle_publ_flag
Cl1 Cr1 Cl1 180.0(4) 9 3 ?
Cl1 Cr1 Cl1 82.12(16) 9 7 ?
Cl1 Cr1 Cl1 97.88(16) 3 7 ?
Cl1 Cr1 Cl1 97.88(16) 9 2 ?
Cl1 Cr1 Cl1 82.12(16) 3 2 ?
Cl1 Cr1 Cl1 97.88(16) 7 2 ?
Cl1 Cr1 Cl1 82.12(16) 9 8 ?
Cl1 Cr1 Cl1 97.88(16) 3 8 ?
Cl1 Cr1 Cl1 82.12(16) 7 8 ?
Cl1 Cr1 Cl1 180.0(4) 2 8 ?
Cl1 Cr1 Cl1 97.88(16) 9 . ?
Cl1 Cr1 Cl1 82.12(16) 3 . ?
Cl1 Cr1 Cl1 180.0 7 . ?
Cl1 Cr1 Cl1 82.12(16) 2 . ?
Cl1 Cr1 Cl1 97.88(16) 8 . ?
Cr1 Cl1 Cr1 81.3(2) 4 . ?
C2 N1 C4 109.7(8) . . ?
C2 N1 C3 109.6(8) . . ?
C4 N1 C3 109.6(8) . . ?
C2 N1 C1 109.3(8) . . ?
C4 N1 C1 109.3(8) . . ?
C3 N1 C1 109.4(8) . . ?
N1 C1 Cl2 109.9(10) . . ?

loop_
_geom_bond_atom_site_label_1
_geom_bond_atom_site_label_2
_geom_bond_distance
_geom_bond_site_symmetry_2
_geom_bond_publ_flag
Cr1 Cl1 2.552(5) 9 ?
Cr1 Cl1 2.552(5) 3 ?
Cr1 Cl1 2.552(5) 7 ?
Cr1 Cl1 2.552(5) 2 ?
Cr1 Cl1 2.552(5) 8 ?
Cr1 Cl1 2.552(5) . ?
Cl1 Cr1 2.552(5) 4 ?
N1 C2 1.502(9) . ?
N1 C4 1.502(9) . ?
N1 C3 1.503(9) . ?
N1 C1 1.505(9) . ?
Cl2 C1 1.760(10) . ?
